data_2214303
loop_
_publ_author_name
'Saied Ghadimi'
'Ali Asghar Ebrahimi Valmoozi'
'Mehrdad Pourayoubi'

_publ_section_title
;
 <i>N</i>,<i>N</i>-Dimethyl <i>O</i>-<i>p</i>-tolyl
 phosphoramidocyanidate
;
_journal_coeditor_code LH2406
_journal_issue 7
_journal_name_full 'Acta Crystallographica Section E'
_journal_page_first o3260
_journal_page_last o3260
_journal_paper_doi 10.1107/S1600536807028838
_journal_volume 63
_journal_year 2007
_chemical_formula_iupac 'C10 H13 N2 O2 P'
_chemical_formula_moiety 'C10 H13 N2 O2 P'
_chemical_formula_sum 'C10 H13 N2 O2 P'
_chemical_formula_weight 224.19
_chemical_name_systematic
;
N,N-Dimethyl O-p-tolyl phosphoramidocyanidate
;
_space_group_IT_number 1
_symmetry_cell_setting triclinic
_symmetry_space_group_name_Hall 'P 1'
_symmetry_space_group_name_H-M 'P 1'
_atom_sites_solution_hydrogens geom
_atom_sites_solution_primary direct
_atom_sites_solution_secondary difmap
_audit_creation_method SHELXL-97
_cell_angle_alpha 105.604(3)
_cell_angle_beta 95.800(3)
_cell_angle_gamma 106.802(3)
_cell_formula_units_Z 1
_cell_length_a 6.0322(9)
_cell_length_b 6.8532(10)
_cell_length_c 7.3820(11)
_cell_measurement_reflns_used 1809
_cell_measurement_temperature 100(2)
_cell_measurement_theta_max 33.68
_cell_measurement_theta_min 2.92
_cell_volume 276.03(7)
_computing_cell_refinement 'SAINT (Bruker, 2005)'
_computing_data_collection 'APEX2 (Bruker, 2005)'
_computing_data_reduction SAINT
_computing_molecular_graphics SHELXTL
_computing_publication_material SHELXTL
_computing_structure_refinement SHELXTL
_computing_structure_solution 'SHELXTL (Bruker, 1998)'
_diffrn_ambient_temperature 100(2)
_diffrn_measured_fraction_theta_full 0.995
_diffrn_measured_fraction_theta_max 0.995
_diffrn_measurement_device_type 'Bruker APEX II'
_diffrn_measurement_method \w
_diffrn_radiation_monochromator graphite
_diffrn_radiation_source 'fine-focus sealed tube'
_diffrn_radiation_type MoK\a
_diffrn_radiation_wavelength 0.71073
_diffrn_reflns_av_R_equivalents 0.0197
_diffrn_reflns_av_sigmaI/netI 0.0439
_diffrn_reflns_limit_h_max 8
_diffrn_reflns_limit_h_min -8
_diffrn_reflns_limit_k_max 9
_diffrn_reflns_limit_k_min -9
_diffrn_reflns_limit_l_max 10
_diffrn_reflns_limit_l_min -9
_diffrn_reflns_number 3289
_diffrn_reflns_theta_full 29.00
_diffrn_reflns_theta_max 29.00
_diffrn_reflns_theta_min 2.92
_diffrn_standards_decay_% 0
_diffrn_standards_interval_count 0
_diffrn_standards_interval_time 0
_diffrn_standards_number 0
_exptl_absorpt_coefficient_mu 0.231
_exptl_absorpt_correction_type none
_exptl_crystal_colour colourless
_exptl_crystal_density_diffrn 1.349
_exptl_crystal_density_method 'not measured'
_exptl_crystal_description prism
_exptl_crystal_F_000 118
_exptl_crystal_size_max 0.60
_exptl_crystal_size_mid 0.12
_exptl_crystal_size_min 0.10
_refine_diff_density_max 0.482
_refine_diff_density_min -0.413
_refine_ls_abs_structure_details 'Flack (1983), 1332 Friedel pairs'
_refine_ls_abs_structure_Flack -0.03(7)
_refine_ls_extinction_method none
_refine_ls_goodness_of_fit_ref 1.042
_refine_ls_hydrogen_treatment constr
_refine_ls_matrix_type full
_refine_ls_number_parameters 139
_refine_ls_number_reflns 2791
_refine_ls_number_restraints 3
_refine_ls_restrained_S_all 1.041
_refine_ls_R_factor_all 0.0356
_refine_ls_R_factor_gt 0.0338
_refine_ls_shift/su_max 0.001
_refine_ls_shift/su_mean 0.000
_refine_ls_structure_factor_coef Fsqd
_refine_ls_weighting_details 'calc w=1/[\s^2^(Fo^2^)+(0.0486P)^2^+] where P=(Fo^2^+2Fc^2^)/3'
_refine_ls_weighting_scheme calc
_refine_ls_wR_factor_gt 0.0823
_refine_ls_wR_factor_ref 0.0836
_reflns_number_gt 2688
_reflns_number_total 2791
_reflns_threshold_expression I>2\s(I)
_cod_data_source_file lh2406.cif
_cod_data_source_block I
_cod_depositor_comments
;
The following automatic conversions were performed:
'_symmetry_cell_setting' value 'Triclinic' changed to 'triclinic'
according to '/home/saulius/struct/CIF-dictionaries/cif_core.dic'
dictionary named 'cif_core.dic' version 2.4.1 from 2010-06-29.

Automatic conversion script
Id: cif_fix_enum 1527 2010-12-29 10:47:43Z saulius 

The following automatic conversions were performed:

'_symmetry_cell_setting' value 'Triclinic' changed to 'triclinic'
according to /home/saulius/struct/CIF-dictionaries/cif_core.dic
dictionary named 'cif_core.dic' version 2.4.1 from 2010-06-29.

Automatic conversion script
Id: cif_fix_values 1715 2011-07-08 13:25:40Z adriana 
;
_cod_database_code 2214303
_cod_database_fobs_code 2214303

loop_
_symmetry_equiv_pos_as_xyz
'x, y, z'

loop_
_atom_site_type_symbol
_atom_site_label
_atom_site_fract_x
_atom_site_fract_y
_atom_site_fract_z
_atom_site_U_iso_or_equiv
_atom_site_adp_type
_atom_site_calc_flag
_atom_site_refinement_flags
_atom_site_occupancy
P P1 0.82244(6) 0.58868(5) 0.72672(5) 0.01572(11) Uani d . 1
O O1 1.0453(2) 0.5443(2) 0.7274(2) 0.0239(3) Uani d . 1
O O2 0.6317(2) 0.48682(18) 0.53457(17) 0.0175(2) Uani d . 1
N N1 0.8366(2) 0.8366(2) 0.7906(2) 0.0186(3) Uani d . 1
N N2 0.5735(3) 0.4022(3) 0.9964(2) 0.0244(3) Uani d . 1
C C1 0.6641(3) 0.4674(3) 0.8858(3) 0.0180(3) Uani d . 1
C C2 0.5178(3) 0.2614(3) 0.4632(2) 0.0157(3) Uani d . 1
C C3 0.6336(3) 0.1317(3) 0.3651(2) 0.0177(3) Uani d . 1
H H3A 0.7893 0.1921 0.3468 0.021 Uiso calc R 1
C C4 0.5173(3) -0.0891(3) 0.2938(3) 0.0193(3) Uani d . 1
H H4A 0.5943 -0.1799 0.2255 0.023 Uiso calc R 1
C C5 0.2882(3) -0.1790(3) 0.3214(2) 0.0175(3) Uani d . 1
C C6 0.1780(3) -0.0424(3) 0.4193(3) 0.0189(3) Uani d . 1
H H6A 0.0219 -0.1013 0.4375 0.023 Uiso calc R 1
C C7 0.2907(3) 0.1783(3) 0.4912(2) 0.0179(3) Uani d . 1
H H7A 0.2136 0.2699 0.5580 0.021 Uiso calc R 1
C C8 0.1680(4) -0.4192(3) 0.2471(3) 0.0246(4) Uani d . 1
H H8A 0.0071 -0.4544 0.2726 0.037 Uiso calc R 1
H H8B 0.2569 -0.4885 0.3119 0.037 Uiso calc R 1
H H8C 0.1618 -0.4704 0.1087 0.037 Uiso calc R 1
C C9 0.6234(3) 0.8978(3) 0.7893(3) 0.0208(4) Uani d . 1
H H9A 0.6312 0.9986 0.7160 0.031 Uiso calc R 1
H H9B 0.6118 0.9661 0.9213 0.031 Uiso calc R 1
H H9C 0.4844 0.7695 0.7299 0.031 Uiso calc R 1
C C10 1.0552(3) 1.0079(3) 0.9003(3) 0.0246(4) Uani d . 1
H H10A 1.0802 1.1293 0.8498 0.037 Uiso calc R 1
H H10B 1.1886 0.9538 0.8889 0.037 Uiso calc R 1
H H10C 1.0430 1.0549 1.0354 0.037 Uiso calc R 1

loop_
_atom_site_aniso_label
_atom_site_aniso_U_11
_atom_site_aniso_U_22
_atom_site_aniso_U_33
_atom_site_aniso_U_12
_atom_site_aniso_U_13
_atom_site_aniso_U_23
P1 0.01261(18) 0.01389(19) 0.0204(2) 0.00529(14) 0.00426(14) 0.00354(15)
O1 0.0163(6) 0.0243(7) 0.0313(7) 0.0107(5) 0.0062(5) 0.0044(6)
O2 0.0189(6) 0.0122(5) 0.0206(6) 0.0049(5) 0.0032(5) 0.0045(5)
N1 0.0151(7) 0.0142(7) 0.0258(8) 0.0049(6) 0.0048(6) 0.0050(6)
N2 0.0245(8) 0.0232(8) 0.0241(8) 0.0062(6) 0.0058(6) 0.0066(6)
C1 0.0168(8) 0.0139(8) 0.0213(8) 0.0056(6) 0.0010(6) 0.0027(6)
C2 0.0168(8) 0.0140(7) 0.0159(7) 0.0046(6) 0.0018(6) 0.0052(6)
C3 0.0152(8) 0.0181(8) 0.0188(8) 0.0047(6) 0.0050(6) 0.0045(6)
C4 0.0211(9) 0.0180(8) 0.0193(8) 0.0084(7) 0.0054(7) 0.0038(6)
C5 0.0173(8) 0.0173(8) 0.0168(8) 0.0051(6) -0.0006(6) 0.0056(6)
C6 0.0130(8) 0.0210(8) 0.0224(8) 0.0049(6) 0.0028(6) 0.0076(7)
C7 0.0163(8) 0.0193(8) 0.0187(8) 0.0085(7) 0.0024(6) 0.0046(6)
C8 0.0222(9) 0.0156(8) 0.0311(10) 0.0030(7) -0.0009(7) 0.0050(7)
C9 0.0209(9) 0.0184(8) 0.0247(9) 0.0111(7) 0.0031(7) 0.0048(7)
C10 0.0168(8) 0.0197(9) 0.0293(10) 0.0011(7) 0.0036(7) 0.0005(7)

loop_
_atom_type_symbol
_atom_type_description
_atom_type_scat_dispersion_real
_atom_type_scat_dispersion_imag
_atom_type_scat_source
C C 0.0033 0.0016 'International Tables Vol C Tables 4.2.6.8 and 6.1.1.4'
H H 0.0000 0.0000 'International Tables Vol C Tables 4.2.6.8 and 6.1.1.4'
N N 0.0061 0.0033 'International Tables Vol C Tables 4.2.6.8 and 6.1.1.4'
O O 0.0106 0.0060 'International Tables Vol C Tables 4.2.6.8 and 6.1.1.4'
P P 0.1023 0.0942 'International Tables Vol C Tables 4.2.6.8 and 6.1.1.4'

loop_
_geom_angle_atom_site_label_1
_geom_angle_atom_site_label_2
_geom_angle_atom_site_label_3
_geom_angle
O1 P1 O2 118.26(7)
O1 P1 N1 117.32(7)
O2 P1 N1 102.87(7)
O1 P1 C1 108.72(8)
O2 P1 C1 101.14(8)
N1 P1 C1 106.88(8)
C2 O2 P1 119.88(10)
C9 N1 C10 115.30(14)
C9 N1 P1 121.52(11)
C10 N1 P1 121.19(13)
N2 C1 P1 175.43(17)
C7 C2 C3 121.95(15)
C7 C2 O2 118.45(15)
C3 C2 O2 119.60(15)
C2 C3 C4 118.69(16)
C2 C3 H3A 120.7
C4 C3 H3A 120.7
C3 C4 C5 120.86(16)
C3 C4 H4A 119.6
C5 C4 H4A 119.6
C6 C5 C4 118.46(16)
C6 C5 C8 121.62(17)
C4 C5 C8 119.92(17)
C5 C6 C7 121.58(16)
C5 C6 H6A 119.2
C7 C6 H6A 119.2
C2 C7 C6 118.46(16)
C2 C7 H7A 120.8
C6 C7 H7A 120.8
C5 C8 H8A 109.5
C5 C8 H8B 109.5
H8A C8 H8B 109.5
C5 C8 H8C 109.5
H8A C8 H8C 109.5
H8B C8 H8C 109.5
N1 C9 H9A 109.5
N1 C9 H9B 109.5
H9A C9 H9B 109.5
N1 C9 H9C 109.5
H9A C9 H9C 109.5
H9B C9 H9C 109.5
N1 C10 H10A 109.5
N1 C10 H10B 109.5
H10A C10 H10B 109.5
N1 C10 H10C 109.5
H10A C10 H10C 109.5
H10B C10 H10C 109.5

loop_
_geom_bond_atom_site_label_1
_geom_bond_atom_site_label_2
_geom_bond_distance
P1 O1 1.4613(13)
P1 O2 1.5799(13)
P1 N1 1.6104(15)
P1 C1 1.8096(18)
O2 C2 1.4181(19)
N1 C9 1.463(2)
N1 C10 1.467(2)
N2 C1 1.145(2)
C2 C7 1.383(2)
C2 C3 1.385(2)
C3 C4 1.394(2)
C3 H3A 0.9500
C4 C5 1.401(2)
C4 H4A 0.9500
C5 C6 1.390(2)
C5 C8 1.510(2)
C6 C7 1.390(2)
C6 H6A 0.9500
C7 H7A 0.9500
C8 H8A 0.9800
C8 H8B 0.9800
C8 H8C 0.9800
C9 H9A 0.9800
C9 H9B 0.9800
C9 H9C 0.9800
C10 H10A 0.9800
C10 H10B 0.9800
C10 H10C 0.9800

loop_
_geom_hbond_atom_site_label_D
_geom_hbond_atom_site_label_H
_geom_hbond_atom_site_label_A
_geom_hbond_site_symmetry_A
_geom_hbond_distance_DH
_geom_hbond_distance_HA
_geom_hbond_distance_DA
_geom_hbond_angle_DHA
C7 H7A O1 1_455 0.95 2.50 3.441(2) 174

loop_
_geom_torsion_atom_site_label_1
_geom_torsion_atom_site_label_2
_geom_torsion_atom_site_label_3
_geom_torsion_atom_site_label_4
_geom_torsion
O1 P1 O2 C2 67.61(14)
N1 P1 O2 C2 -161.29(12)
C1 P1 O2 C2 -50.89(13)
O1 P1 N1 C9 178.18(13)
O2 P1 N1 C9 46.52(14)
C1 P1 N1 C9 -59.52(15)
O1 P1 N1 C10 -18.64(18)
O2 P1 N1 C10 -150.30(15)
C1 P1 N1 C10 103.65(16)
P1 O2 C2 C7 101.96(16)
P1 O2 C2 C3 -79.22(17)
C7 C2 C3 C4 -0.3(3)
O2 C2 C3 C4 -179.12(15)
C2 C3 C4 C5 -0.4(3)
C3 C4 C5 C6 0.9(3)
C3 C4 C5 C8 -178.47(15)
C4 C5 C6 C7 -0.8(3)
C8 C5 C6 C7 178.61(16)
C3 C2 C7 C6 0.5(3)
O2 C2 C7 C6 179.28(14)
C5 C6 C7 C2 0.1(3)

loop_
_cod_related_entry_id
_cod_related_entry_database
_cod_related_entry_code
1 ChemSpider 21184754
